data_7034792
loop_
_publ_author_name
'Tian, Aixiang'
'Ning, Yali'
'Ying, Jun'
'Zhang, Juwen'
'Hou, Xue'
'Li, Tianjiao'
'Wang, Xiuli'

_publ_section_title
;
 Highly efficient usage of the hydrothermal technique through the one-pot
 method to construct four Keggin-based compounds containing pendent
 ligands.
;
_journal_issue 22
_journal_name_full 'Dalton transactions (Cambridge, England : 2003)'
_journal_page_first 10499
_journal_page_last 10507
_journal_paper_doi 10.1039/c5dt00903k
_journal_volume 44
_journal_year 2015
_chemical_formula_sum 'C36 H36 Ag3 Mo12 N12 O40 P'
_chemical_formula_weight 2782.63
_chemical_name_systematic
; 
 ? 
;
_space_group_IT_number 2
_symmetry_cell_setting triclinic
_symmetry_space_group_name_Hall '-P 1'
_symmetry_space_group_name_H-M 'P -1'
_atom_sites_solution_hydrogens geom
_atom_sites_solution_primary direct
_atom_sites_solution_secondary difmap
_audit_creation_method SHELXL-97
_audit_update_record
;
2015-01-09 deposited with the CCDC.
2015-04-30 downloaded from the CCDC.
;
_cell_angle_alpha 98.0890(10)
_cell_angle_beta 107.5170(10)
_cell_angle_gamma 110.1450(10)
_cell_formula_units_Z 2
_cell_length_a 11.8729(7)
_cell_length_b 16.5311(10)
_cell_length_c 19.4313(12)
_cell_measurement_temperature 296(2)
_cell_volume 3284.8(3)
_computing_cell_refinement 'SMART (Bruker, 2001)'
_computing_data_collection 'SMART (Bruker, 2001)'
_computing_data_reduction 'SAINT+ (Bruker, 1999)'
_computing_molecular_graphics 'PLATON (Spek, 2003)'
_computing_publication_material 'SHELXTL (1998)'
_computing_structure_refinement 'SHELXL-97 (Sheldrick, 1997)'
_computing_structure_solution 'SHELXS-97 (Sheldrick, 1990)'
_diffrn_ambient_temperature 296(2)
_diffrn_measured_fraction_theta_full 0.990
_diffrn_measured_fraction_theta_max 0.990
_diffrn_measurement_device_type 'CCD area detector'
_diffrn_measurement_method 'phi and omega scans'
_diffrn_radiation_monochromator graphite
_diffrn_radiation_source 'fine-focus sealed tube'
_diffrn_radiation_type MoK\a
_diffrn_radiation_wavelength 0.71073
_diffrn_reflns_av_R_equivalents 0.0188
_diffrn_reflns_av_sigmaI/netI 0.0401
_diffrn_reflns_limit_h_max 14
_diffrn_reflns_limit_h_min -15
_diffrn_reflns_limit_k_max 21
_diffrn_reflns_limit_k_min -16
_diffrn_reflns_limit_l_max 25
_diffrn_reflns_limit_l_min -24
_diffrn_reflns_number 24027
_diffrn_reflns_theta_full 28.15
_diffrn_reflns_theta_max 28.15
_diffrn_reflns_theta_min 1.52
_exptl_absorpt_coefficient_mu 3.206
_exptl_absorpt_correction_T_max 0.5440
_exptl_absorpt_correction_T_min 0.4990
_exptl_absorpt_correction_type multi-scan
_exptl_absorpt_process_details SADABS
_exptl_crystal_colour yellow
_exptl_crystal_density_diffrn 2.813
_exptl_crystal_density_method 'not measured'
_exptl_crystal_description block
_exptl_crystal_F_000 2632
_exptl_crystal_size_max 0.22
_exptl_crystal_size_mid 0.20
_exptl_crystal_size_min 0.19
_refine_diff_density_max 2.278
_refine_diff_density_min -1.593
_refine_diff_density_rms 0.144
_refine_ls_extinction_method none
_refine_ls_goodness_of_fit_ref 1.011
_refine_ls_hydrogen_treatment mixed
_refine_ls_matrix_type full
_refine_ls_number_parameters 940
_refine_ls_number_reflns 16099
_refine_ls_number_restraints 0
_refine_ls_restrained_S_all 1.011
_refine_ls_R_factor_all 0.0523
_refine_ls_R_factor_gt 0.0337
_refine_ls_shift/su_max 0.001
_refine_ls_shift/su_mean 0.000
_refine_ls_structure_factor_coef Fsqd
_refine_ls_weighting_details 'calc w=1/[\s^2^(Fo^2^)+(0.0293P)^2^+3.7719P] where P=(Fo^2^+2Fc^2^)/3'
_refine_ls_weighting_scheme calc
_refine_ls_wR_factor_gt 0.0694
_refine_ls_wR_factor_ref 0.0758
_reflns_number_gt 12322
_reflns_number_total 16099
_reflns_threshold_expression >2sigma(I)
_cod_data_source_file c5dt00903k2.cif
_cod_data_source_block compound_3
_cod_depositor_comments 'Adding full bibliography for 7034790--7034793.cif.'
_cod_database_code 7034792

loop_
_symmetry_equiv_pos_as_xyz
'x, y, z'
'-x, -y, -z'

loop_
_atom_site_label
_atom_site_type_symbol
_atom_site_fract_x
_atom_site_fract_y
_atom_site_fract_z
_atom_site_U_iso_or_equiv
_atom_site_adp_type
_atom_site_occupancy
_atom_site_symmetry_multiplicity
_atom_site_calc_flag
_atom_site_refinement_flags
P1 P 0.25254(10) 0.24809(7) 0.74914(6) 0.01388(19) Uani 1 1 d .
Mo1 Mo 0.15987(4) 0.10124(2) 0.85662(2) 0.02163(8) Uani 1 1 d .
O1 O 0.1173(2) 0.24722(18) 0.71516(14) 0.0163(6) Uani 1 1 d .
Ag1 Ag 0.59985(4) 0.15391(3) 0.56629(3) 0.04355(11) Uani 1 1 d .
C1 C 0.7288(6) 0.3579(4) 0.5859(5) 0.071(2) Uani 1 1 d .
H1A H 0.8042 0.3609 0.6212 0.085 Uiso 1 1 calc R
N1 N 0.6277(4) 0.2828(3) 0.5449(3) 0.0444(12) Uani 1 1 d .
Mo2 Mo 0.35304(4) 0.38459(2) 0.63514(2) 0.02053(8) Uani 1 1 d .
O2 O 0.3198(2) 0.26238(18) 0.69282(14) 0.0163(6) Uani 1 1 d .
Ag2 Ag 0.5000 0.5000 0.5000 0.05121(17) Uani 1 2 d S
C2 C 0.5440(6) 0.3118(4) 0.5046(3) 0.0407(13) Uani 1 1 d .
H2A H 0.4614 0.2734 0.4706 0.049 Uiso 1 1 calc R
N2 N 0.7095(4) 0.4281(3) 0.5705(4) 0.0619(17) Uani 1 1 d .
Mo3 Mo 0.07386(3) 0.37270(2) 0.68687(2) 0.02054(8) Uani 1 1 d .
O3 O 0.3328(3) 0.32395(17) 0.82198(14) 0.0169(6) Uani 1 1 d .
Ag3 Ag 0.0000 0.0000 1.0000 0.0557(2) Uani 1 2 d S
C3 C 0.8051(6) 0.5228(5) 0.5935(6) 0.109(4) Uani 1 1 d .
H3A H 0.8264 0.5363 0.5508 0.131 Uiso 1 1 calc R
H3B H 0.8838 0.5291 0.6323 0.131 Uiso 1 1 calc R
N3 N 0.5888(5) 0.3988(3) 0.5174(3) 0.0440(12) Uani 1 1 d .
Mo4 Mo 0.25141(4) 0.15900(2) 0.569678(19) 0.02015(8) Uani 1 1 d .
O4 O 0.2392(2) 0.15818(17) 0.76576(15) 0.0164(6) Uani 1 1 d .
Ag4 Ag 0.07118(6) -0.35265(3) 1.06550(3) 0.05721(14) Uani 1 1 d .
C4 C 0.7607(5) 0.5900(4) 0.6219(4) 0.063(2) Uani 1 1 d .
N4 N 0.5526(4) 0.0302(3) 0.5971(2) 0.0366(10) Uani 1 1 d .
Mo5 Mo 0.10786(4) 0.01037(2) 0.67495(2) 0.02082(8) Uani 1 1 d .
O5 O 0.5235(3) 0.0679(2) 0.84559(19) 0.0339(8) Uani 1 1 d .
C5 C 0.7992(6) 0.6725(4) 0.6045(4) 0.0587(18) Uani 1 1 d .
H5A H 0.8475 0.6826 0.5743 0.070 Uiso 1 1 calc R
N5 N 0.5603(5) -0.0928(3) 0.6300(3) 0.0508(13) Uani 1 1 d .
Mo6 Mo 0.26888(4) 0.34625(3) 0.92896(2) 0.02229(8) Uani 1 1 d .
O6 O -0.1854(3) 0.0893(2) 0.51638(17) 0.0316(8) Uani 1 1 d .
C6 C 0.7660(7) 0.7376(4) 0.6319(4) 0.070(2) Uani 1 1 d .
H6A H 0.7938 0.7925 0.6212 0.084 Uiso 1 1 calc R
N6 N 0.4640(4) -0.0744(3) 0.6442(3) 0.0377(10) Uani 1 1 d .
Mo7 Mo 0.54248(3) 0.28332(3) 0.71723(2) 0.02154(8) Uani 1 1 d .
O7 O 0.0978(3) 0.0431(2) 0.91101(18) 0.0344(8) Uani 1 1 d .
C7 C 0.6925(7) 0.7232(5) 0.6747(4) 0.073(2) Uani 1 1 d .
H7A H 0.6689 0.7681 0.6915 0.087 Uiso 1 1 calc R
N7 N 0.0591(5) -0.2522(3) 1.0106(3) 0.0418(11) Uani 1 1 d .
Mo8 Mo 0.41769(4) 0.11161(3) 0.81002(2) 0.02189(8) Uani 1 1 d .
O8 O 0.0379(3) -0.0964(2) 0.62404(18) 0.0331(8) Uani 1 1 d .
C8 C 0.6530(7) 0.6451(5) 0.6934(4) 0.074(2) Uani 1 1 d .
H8A H 0.6019 0.6357 0.7221 0.088 Uiso 1 1 calc R
N8 N 0.0421(5) -0.1257(3) 0.9921(2) 0.0399(11) Uani 1 1 d .
Mo9 Mo 0.40626(4) 0.48360(2) 0.83297(2) 0.02092(8) Uani 1 1 d .
O9 O 0.2469(3) 0.3677(2) 1.00980(17) 0.0349(8) Uani 1 1 d .
C9 C 0.6904(6) 0.5798(5) 0.6689(4) 0.072(2) Uani 1 1 d .
H9A H 0.6683 0.5274 0.6840 0.086 Uiso 1 1 calc R
N9 N -0.0204(4) -0.1918(3) 0.9262(2) 0.0354(10) Uani 1 1 d .
Mo10 Mo -0.05101(3) 0.15119(2) 0.59278(2) 0.02011(8) Uani 1 1 d .
O10 O 0.6871(3) 0.2917(2) 0.71675(19) 0.0338(8) Uani 1 1 d .
C10 C 0.6100(5) -0.0282(4) 0.6022(3) 0.0449(14) Uani 1 1 d .
H10A H 0.6790 -0.0226 0.5871 0.054 Uiso 1 1 calc R
N10 N 0.0398(5) -0.4597(3) 1.1164(3) 0.0449(11) Uani 1 1 d .
Mo11 Mo -0.04793(3) 0.21285(3) 0.76953(2) 0.02187(8) Uani 1 1 d .
O11 O 0.0203(3) 0.4477(2) 0.65575(18) 0.0295(7) Uani 1 1 d .
C11 C 0.4615(5) -0.0010(3) 0.6244(3) 0.0368(12) Uani 1 1 d .
H11A H 0.4045 0.0245 0.6291 0.044 Uiso 1 1 calc R
N11 N 0.0679(5) -0.5514(3) 1.1869(3) 0.0542(14) Uani 1 1 d .
Mo12 Mo 0.54901(4) 0.35332(3) 0.90948(2) 0.02203(8) Uani 1 1 d .
O12 O 0.7030(3) 0.3916(2) 0.97107(18) 0.0351(8) Uani 1 1 d .
C12 C 0.3903(7) -0.1257(4) 0.6835(4) 0.0582(18) Uani 1 1 d .
H12A H 0.3289 -0.1013 0.6889 0.070 Uiso 1 1 calc R
H12B H 0.4496 -0.1172 0.7335 0.070 Uiso 1 1 calc R
N12 N -0.0522(5) -0.5546(3) 1.1693(3) 0.0399(11) Uani 1 1 d .
O13 O -0.1684(3) 0.2003(2) 0.80089(18) 0.0330(8) Uani 1 1 d .
C13 C 0.3176(5) -0.2244(4) 0.6463(3) 0.0391(12) Uani 1 1 d .
O14 O 0.3921(3) 0.4668(2) 0.59291(18) 0.0301(7) Uani 1 1 d .
C14 C 0.2085(8) -0.2565(6) 0.5833(5) 0.099(3) Uani 1 1 d .
H14A H 0.1810 -0.2171 0.5608 0.119 Uiso 1 1 calc R
O15 O 0.4967(3) 0.2317(2) 0.88413(16) 0.0251(7) Uani 1 1 d .
C15 C 0.1385(10) -0.3481(7) 0.5526(5) 0.142(6) Uani 1 1 d .
H15A H 0.0633 -0.3705 0.5097 0.170 Uiso 1 1 calc R
O16 O 0.4530(3) 0.5948(2) 0.85330(18) 0.0332(8) Uani 1 1 d .
C16 C 0.1815(12) -0.4058(6) 0.5863(6) 0.124(5) Uani 1 1 d .
H16A H 0.1371 -0.4673 0.5650 0.148 Uiso 1 1 calc R
O17 O 0.4543(3) 0.3596(2) 0.96750(16) 0.0270(7) Uani 1 1 d .
C17 C 0.2849(10) -0.3739(5) 0.6483(6) 0.095(3) Uani 1 1 d .
H17A H 0.3108 -0.4130 0.6724 0.114 Uiso 1 1 calc R
O18 O 0.0150(3) 0.13292(19) 0.80404(16) 0.0235(6) Uani 1 1 d .
C18 C 0.3553(7) -0.2830(4) 0.6778(4) 0.0605(18) Uani 1 1 d .
H18A H 0.4305 -0.2614 0.7205 0.073 Uiso 1 1 calc R
O19 O 0.3310(3) 0.45682(19) 0.91184(16) 0.0256(7) Uani 1 1 d .
C19 C 0.0874(6) -0.1656(4) 1.0403(3) 0.0461(14) Uani 1 1 d .
H19A H 0.1352 -0.1364 1.0909 0.055 Uiso 1 1 calc R
O20 O 0.4211(3) 0.45670(19) 0.74232(16) 0.0229(6) Uani 1 1 d .
C20 C -0.0075(5) -0.2657(4) 0.9394(3) 0.0430(13) Uani 1 1 d .
H20A H -0.0413 -0.3198 0.9030 0.052 Uiso 1 1 calc R
O21 O 0.2368(3) 0.2169(2) 0.91369(16) 0.0248(7) Uani 1 1 d .
C21 C -0.0934(6) -0.1779(4) 0.8570(3) 0.0444(13) Uani 1 1 d .
H21A H -0.1323 -0.2328 0.8168 0.053 Uiso 1 1 calc R
H21B H -0.0350 -0.1316 0.8433 0.053 Uiso 1 1 calc R
O22 O -0.1324(3) 0.1490(2) 0.67046(16) 0.0253(7) Uani 1 1 d .
C22 C -0.1976(5) -0.1509(4) 0.8665(3) 0.0417(13) Uani 1 1 d .
O23 O 0.0819(3) 0.16394(19) 0.56027(16) 0.0242(6) Uani 1 1 d .
C23 C -0.2156(6) -0.0811(4) 0.8402(4) 0.0541(16) Uani 1 1 d .
H23A H -0.1642 -0.0512 0.8161 0.065 Uiso 1 1 calc R
O24 O 0.4849(3) 0.1730(2) 0.74989(17) 0.0251(7) Uani 1 1 d .
C24 C -0.3115(6) -0.0561(5) 0.8501(5) 0.072(2) Uani 1 1 d .
H24A H -0.3223 -0.0081 0.8336 0.087 Uiso 1 1 calc R
O25 O 0.5469(3) 0.46860(19) 0.89086(16) 0.0252(7) Uani 1 1 d .
C25 C -0.3889(7) -0.1000(5) 0.8833(5) 0.075(2) Uani 1 1 d .
H25A H -0.4534 -0.0828 0.8885 0.090 Uiso 1 1 calc R
O26 O -0.0344(3) 0.32328(19) 0.73505(17) 0.0243(7) Uani 1 1 d .
C26 C -0.3738(7) -0.1695(6) 0.9093(4) 0.072(2) Uani 1 1 d .
H26A H -0.4260 -0.1986 0.9333 0.087 Uiso 1 1 calc R
O27 O 0.2852(3) 0.01697(19) 0.73311(16) 0.0234(6) Uani 1 1 d .
C27 C -0.2792(6) -0.1965(5) 0.8996(4) 0.0613(18) Uani 1 1 d .
H27A H -0.2708 -0.2454 0.9155 0.074 Uiso 1 1 calc R
O28 O 0.2231(3) 0.1055(2) 0.48213(17) 0.0312(7) Uani 1 1 d .
C28 C 0.1191(6) -0.4927(4) 1.1546(4) 0.0547(17) Uani 1 1 d .
H28A H 0.2042 -0.4751 1.1579 0.066 Uiso 1 1 calc R
O29 O 0.2042(3) 0.0696(2) 0.61459(16) 0.0242(6) Uani 1 1 d .
C29 C -0.0686(6) -0.5007(3) 1.1271(3) 0.0416(13) Uani 1 1 d .
H29A H -0.1445 -0.4926 1.1078 0.050 Uiso 1 1 calc R
O30 O 0.1040(3) 0.30481(19) 0.85912(16) 0.0240(6) Uani 1 1 d .
C30 C -0.1447(7) -0.6127(4) 1.1970(4) 0.0570(17) Uani 1 1 d .
H30A H -0.2177 -0.5962 1.1890 0.068 Uiso 1 1 calc R
H30B H -0.1026 -0.6025 1.2506 0.068 Uiso 1 1 calc R
O31 O 0.3100(3) 0.08380(19) 0.87147(16) 0.0244(7) Uani 1 1 d .
C31 C -0.1937(5) -0.7106(3) 1.1586(3) 0.0349(12) Uani 1 1 d .
O32 O -0.0447(3) 0.2649(2) 0.59854(16) 0.0245(7) Uani 1 1 d .
C32 C -0.2746(6) -0.7470(4) 1.0844(3) 0.0531(16) Uani 1 1 d .
H32A H -0.2996 -0.7103 1.0567 0.064 Uiso 1 1 calc R
O33 O 0.5796(3) 0.34453(19) 0.81225(16) 0.0238(6) Uani 1 1 d .
C33 C -0.3194(7) -0.8372(5) 1.0502(4) 0.067(2) Uani 1 1 d .
H33A H -0.3716 -0.8604 0.9995 0.081 Uiso 1 1 calc R
O34 O 0.4288(3) 0.19489(19) 0.61608(16) 0.0236(6) Uani 1 1 d .
C34 C -0.2870(7) -0.8920(4) 1.0908(4) 0.0602(18) Uani 1 1 d .
H34A H -0.3191 -0.9530 1.0679 0.072 Uiso 1 1 calc R
O35 O 0.2168(3) 0.44206(19) 0.77086(16) 0.0230(6) Uani 1 1 d .
C35 C -0.2089(6) -0.8588(4) 1.1637(4) 0.0544(16) Uani 1 1 d .
H35A H -0.1865 -0.8967 1.1909 0.065 Uiso 1 1 calc R
O36 O 0.0765(3) 0.00170(19) 0.76220(16) 0.0230(6) Uani 1 1 d .
C36 C -0.1611(6) -0.7671(4) 1.1990(3) 0.0478(14) Uani 1 1 d .
H36A H -0.1076 -0.7443 1.2495 0.057 Uiso 1 1 calc R
O37 O -0.0062(3) 0.05856(19) 0.63615(16) 0.0234(6) Uani 1 1 d .
O38 O 0.1947(3) 0.37552(19) 0.63490(16) 0.0225(6) Uani 1 1 d .
O39 O 0.5186(3) 0.3706(2) 0.67090(16) 0.0241(7) Uani 1 1 d .
O40 O 0.2918(3) 0.28299(19) 0.55835(16) 0.0237(6) Uani 1 1 d .

loop_
_atom_site_aniso_label
_atom_site_aniso_U_11
_atom_site_aniso_U_22
_atom_site_aniso_U_33
_atom_site_aniso_U_23
_atom_site_aniso_U_13
_atom_site_aniso_U_12
P1 0.0136(4) 0.0121(5) 0.0158(4) 0.0055(4) 0.0051(4) 0.0048(4)
Mo1 0.0257(2) 0.0181(2) 0.02302(18) 0.01095(15) 0.01187(15) 0.00675(15)
O1 0.0133(13) 0.0153(15) 0.0195(14) 0.0059(11) 0.0043(11) 0.0062(11)
Ag1 0.0567(3) 0.0347(2) 0.0597(3) 0.0242(2) 0.0367(2) 0.0251(2)
C1 0.028(3) 0.056(4) 0.144(7) 0.063(5) 0.027(4) 0.024(3)
N1 0.037(3) 0.043(3) 0.073(3) 0.036(3) 0.029(2) 0.023(2)
Mo2 0.02331(19) 0.0189(2) 0.02255(18) 0.01193(15) 0.01022(15) 0.00840(15)
O2 0.0163(14) 0.0158(15) 0.0169(13) 0.0064(11) 0.0065(11) 0.0057(11)
Ag2 0.0603(4) 0.0734(5) 0.0600(4) 0.0471(4) 0.0384(3) 0.0483(4)
C2 0.053(3) 0.046(4) 0.035(3) 0.021(3) 0.019(3) 0.028(3)
N2 0.027(2) 0.047(3) 0.124(5) 0.051(3) 0.028(3) 0.018(2)
Mo3 0.01959(18) 0.01704(19) 0.02540(19) 0.00747(15) 0.00542(15) 0.00995(15)
O3 0.0187(14) 0.0132(15) 0.0166(13) 0.0041(11) 0.0049(11) 0.0057(11)
Ag3 0.1099(6) 0.0357(4) 0.0612(4) 0.0299(3) 0.0670(4) 0.0386(4)
C3 0.036(4) 0.053(5) 0.248(12) 0.078(6) 0.049(6) 0.018(3)
N3 0.050(3) 0.057(3) 0.052(3) 0.038(3) 0.030(2) 0.035(2)
Mo4 0.02291(19) 0.0204(2) 0.01801(17) 0.00493(14) 0.00822(14) 0.00952(15)
O4 0.0165(14) 0.0135(15) 0.0197(14) 0.0066(11) 0.0054(11) 0.0071(11)
Ag4 0.0876(4) 0.0404(3) 0.0669(3) 0.0302(2) 0.0436(3) 0.0343(3)
C4 0.027(3) 0.044(4) 0.094(5) 0.037(4) -0.008(3) 0.006(3)
N4 0.038(2) 0.028(2) 0.050(3) 0.012(2) 0.021(2) 0.0151(19)
Mo5 0.02309(19) 0.01338(19) 0.02326(18) 0.00491(14) 0.00649(15) 0.00628(15)
O5 0.0351(19) 0.032(2) 0.043(2) 0.0190(16) 0.0118(16) 0.0228(16)
C5 0.055(4) 0.043(4) 0.068(4) 0.029(3) 0.012(3) 0.013(3)
N5 0.045(3) 0.032(3) 0.083(4) 0.018(3) 0.029(3) 0.020(2)
Mo6 0.0250(2) 0.0199(2) 0.01843(17) 0.00339(14) 0.00801(15) 0.00597(16)
O6 0.0256(17) 0.0259(19) 0.0288(17) 0.0032(14) -0.0019(14) 0.0061(14)
C6 0.085(5) 0.037(4) 0.057(4) 0.020(3) 0.000(4) 0.011(4)
N6 0.045(3) 0.021(2) 0.055(3) 0.010(2) 0.029(2) 0.0141(19)
Mo7 0.01684(18) 0.0245(2) 0.02594(19) 0.01052(16) 0.00918(15) 0.00910(15)
O7 0.044(2) 0.0286(19) 0.0363(19) 0.0165(15) 0.0225(16) 0.0113(16)
C7 0.076(5) 0.044(4) 0.057(4) 0.002(3) -0.004(4) 0.007(4)
N7 0.053(3) 0.032(3) 0.051(3) 0.018(2) 0.026(2) 0.021(2)
Mo8 0.02331(19) 0.0198(2) 0.02571(19) 0.01075(15) 0.00744(15) 0.01219(16)
O8 0.038(2) 0.0173(17) 0.0364(19) 0.0024(14) 0.0095(15) 0.0081(15)
C8 0.058(5) 0.066(5) 0.068(5) 0.016(4) 0.005(4) 0.009(4)
N8 0.060(3) 0.030(3) 0.030(2) 0.0091(19) 0.017(2) 0.019(2)
Mo9 0.02175(19) 0.01340(19) 0.02225(18) 0.00404(14) 0.00544(15) 0.00383(15)
O9 0.039(2) 0.033(2) 0.0242(16) 0.0010(14) 0.0140(15) 0.0057(16)
C9 0.030(3) 0.066(5) 0.094(6) 0.050(4) 0.000(3) 0.000(3)
N9 0.041(3) 0.030(2) 0.035(2) 0.0045(18) 0.0120(19) 0.017(2)
Mo10 0.01609(17) 0.0183(2) 0.02022(17) 0.00403(14) 0.00154(14) 0.00550(14)
O10 0.0224(17) 0.044(2) 0.0406(19) 0.0170(16) 0.0147(15) 0.0149(15)
C10 0.037(3) 0.036(3) 0.069(4) 0.011(3) 0.029(3) 0.017(3)
N10 0.058(3) 0.028(3) 0.051(3) 0.012(2) 0.022(2) 0.018(2)
Mo11 0.01761(18) 0.0222(2) 0.02648(19) 0.00720(15) 0.00973(15) 0.00751(15)
O11 0.0260(17) 0.0250(18) 0.0400(19) 0.0121(14) 0.0083(14) 0.0155(14)
C11 0.041(3) 0.030(3) 0.048(3) 0.012(2) 0.024(3) 0.018(2)
N11 0.039(3) 0.033(3) 0.077(4) 0.019(3) 0.007(3) 0.011(2)
Mo12 0.01811(18) 0.0208(2) 0.01977(18) 0.00634(15) 0.00093(14) 0.00458(15)
O12 0.0261(18) 0.033(2) 0.0294(18) 0.0072(15) -0.0023(14) 0.0037(15)
C12 0.087(5) 0.038(4) 0.069(4) 0.023(3) 0.052(4) 0.024(3)
N12 0.050(3) 0.019(2) 0.050(3) 0.0082(19) 0.020(2) 0.014(2)
O13 0.0295(18) 0.036(2) 0.0381(19) 0.0135(15) 0.0173(15) 0.0140(15)
C13 0.049(3) 0.031(3) 0.046(3) 0.018(2) 0.026(3) 0.015(2)
O14 0.0378(19) 0.0262(18) 0.0345(18) 0.0198(14) 0.0187(15) 0.0134(15)
C14 0.082(6) 0.104(7) 0.079(6) 0.065(5) 0.007(5) 0.006(5)
O15 0.0261(16) 0.0239(17) 0.0249(15) 0.0110(13) 0.0075(13) 0.0099(13)
C15 0.142(9) 0.110(8) 0.052(5) 0.027(5) 0.006(5) -0.061(7)
O16 0.040(2) 0.0171(17) 0.0360(18) 0.0037(14) 0.0119(15) 0.0071(15)
C16 0.196(12) 0.045(5) 0.080(6) 0.002(5) 0.082(7) -0.028(6)
O17 0.0287(17) 0.0251(18) 0.0187(15) 0.0050(13) 0.0037(13) 0.0061(14)
C17 0.160(10) 0.047(5) 0.115(8) 0.032(5) 0.085(7) 0.050(6)
O18 0.0200(15) 0.0193(16) 0.0287(16) 0.0079(13) 0.0080(13) 0.0058(12)
C18 0.065(4) 0.038(4) 0.086(5) 0.023(3) 0.029(4) 0.026(3)
O19 0.0264(16) 0.0186(17) 0.0261(16) 0.0010(13) 0.0097(13) 0.0048(13)
C19 0.066(4) 0.035(3) 0.038(3) 0.016(2) 0.019(3) 0.020(3)
O20 0.0197(15) 0.0199(16) 0.0259(15) 0.0069(12) 0.0075(12) 0.0050(12)
C20 0.047(3) 0.035(3) 0.052(3) 0.009(3) 0.022(3) 0.019(3)
O21 0.0278(17) 0.0237(17) 0.0225(15) 0.0082(13) 0.0090(13) 0.0098(13)
C21 0.051(3) 0.051(4) 0.034(3) 0.010(3) 0.014(3) 0.026(3)
O22 0.0186(15) 0.0256(18) 0.0275(16) 0.0068(13) 0.0072(13) 0.0057(13)
C22 0.037(3) 0.035(3) 0.040(3) 0.000(2) 0.003(2) 0.013(2)
O23 0.0244(16) 0.0215(17) 0.0245(15) 0.0059(13) 0.0069(13) 0.0091(13)
C23 0.036(3) 0.042(4) 0.068(4) 0.010(3) 0.004(3) 0.013(3)
O24 0.0237(16) 0.0222(17) 0.0293(16) 0.0081(13) 0.0089(13) 0.0099(13)
C24 0.043(4) 0.041(4) 0.117(7) 0.012(4) 0.011(4) 0.019(3)
O25 0.0220(16) 0.0175(16) 0.0239(15) 0.0037(12) 0.0005(12) 0.0019(12)
C25 0.047(4) 0.077(6) 0.098(6) 0.009(5) 0.014(4) 0.039(4)
O26 0.0207(15) 0.0208(17) 0.0331(17) 0.0060(13) 0.0101(13) 0.0108(13)
C26 0.053(4) 0.104(7) 0.072(5) 0.027(4) 0.030(4) 0.039(4)
O27 0.0276(16) 0.0181(16) 0.0301(16) 0.0099(13) 0.0119(13) 0.0133(13)
C27 0.064(4) 0.072(5) 0.070(4) 0.034(4) 0.034(4) 0.040(4)
O28 0.039(2) 0.0307(19) 0.0229(16) 0.0043(14) 0.0127(14) 0.0140(15)
C28 0.036(3) 0.034(3) 0.088(5) 0.025(3) 0.015(3) 0.011(3)
O29 0.0265(16) 0.0237(17) 0.0261(16) 0.0096(13) 0.0116(13) 0.0118(13)
C29 0.048(3) 0.030(3) 0.054(3) 0.011(3) 0.023(3) 0.021(3)
O30 0.0256(16) 0.0208(17) 0.0246(15) 0.0042(12) 0.0080(13) 0.0102(13)
C30 0.080(5) 0.035(3) 0.079(5) 0.019(3) 0.055(4) 0.027(3)
O31 0.0271(16) 0.0218(17) 0.0271(16) 0.0133(13) 0.0103(13) 0.0104(13)
C31 0.050(3) 0.025(3) 0.046(3) 0.018(2) 0.029(3) 0.021(2)
O32 0.0231(16) 0.0247(17) 0.0229(15) 0.0073(13) 0.0023(12) 0.0119(13)
C32 0.062(4) 0.042(4) 0.055(4) 0.031(3) 0.014(3) 0.021(3)
O33 0.0198(15) 0.0209(17) 0.0269(16) 0.0091(13) 0.0063(12) 0.0051(13)
C33 0.072(5) 0.054(5) 0.045(4) 0.007(3) 0.011(3) 0.004(4)
O34 0.0249(16) 0.0229(17) 0.0287(16) 0.0088(13) 0.0139(13) 0.0123(13)
C34 0.072(5) 0.025(3) 0.078(5) 0.010(3) 0.034(4) 0.009(3)
O35 0.0236(16) 0.0218(17) 0.0255(15) 0.0073(13) 0.0098(13) 0.0106(13)
C35 0.069(4) 0.039(4) 0.074(5) 0.036(3) 0.033(4) 0.030(3)
O36 0.0251(16) 0.0155(16) 0.0262(15) 0.0077(12) 0.0094(13) 0.0053(12)
C36 0.057(4) 0.046(4) 0.043(3) 0.018(3) 0.015(3) 0.025(3)
O37 0.0199(15) 0.0196(16) 0.0251(15) 0.0057(12) 0.0042(12) 0.0054(12)
O38 0.0241(16) 0.0216(16) 0.0234(15) 0.0105(12) 0.0079(12) 0.0105(13)
O39 0.0215(15) 0.0244(17) 0.0289(16) 0.0126(13) 0.0116(13) 0.0082(13)
O40 0.0262(16) 0.0229(17) 0.0226(15) 0.0086(13) 0.0095(13) 0.0097(13)

loop_
_atom_type_symbol
_atom_type_description
_atom_type_scat_dispersion_real
_atom_type_scat_dispersion_imag
_atom_type_scat_source
C C 0.0033 0.0016 'International Tables Vol C Tables 4.2.6.8 and 6.1.1.4'
H H 0.0000 0.0000 'International Tables Vol C Tables 4.2.6.8 and 6.1.1.4'
N N 0.0061 0.0033 'International Tables Vol C Tables 4.2.6.8 and 6.1.1.4'
O O 0.0106 0.0060 'International Tables Vol C Tables 4.2.6.8 and 6.1.1.4'
P P 0.1023 0.0942 'International Tables Vol C Tables 4.2.6.8 and 6.1.1.4'
Mo Mo -1.6832 0.6857 'International Tables Vol C Tables 4.2.6.8 and 6.1.1.4'
Ag Ag -0.8971 1.1015 'International Tables Vol C Tables 4.2.6.8 and 6.1.1.4'

loop_
_geom_angle_atom_site_label_1
_geom_angle_atom_site_label_2
_geom_angle_atom_site_label_3
_geom_angle
_geom_angle_site_symmetry_1
_geom_angle_site_symmetry_3
O4 P1 O3 109.63(15) . .
O4 P1 O1 109.21(15) . .
O3 P1 O1 109.63(16) . .
O4 P1 O2 109.34(15) . .
O3 P1 O2 109.72(15) . .
O1 P1 O2 109.29(15) . .
O7 Mo1 O21 103.74(15) . .
O7 Mo1 O31 101.77(15) . .
O21 Mo1 O31 96.72(14) . .
O7 Mo1 O36 97.98(14) . .
O21 Mo1 O36 156.43(12) . .
O31 Mo1 O36 87.59(13) . .
O7 Mo1 O18 101.05(15) . .
O21 Mo1 O18 85.05(13) . .
O31 Mo1 O18 155.97(12) . .
O36 Mo1 O18 81.88(12) . .
O7 Mo1 O4 169.80(14) . .
O21 Mo1 O4 86.27(11) . .
O31 Mo1 O4 74.69(10) . .
O36 Mo1 O4 72.49(10) . .
O18 Mo1 O4 81.54(10) . .
P1 O1 Mo3 125.30(14) . .
P1 O1 Mo11 126.15(14) . .
Mo3 O1 Mo11 89.62(9) . .
P1 O1 Mo10 125.86(15) . .
Mo3 O1 Mo10 89.41(8) . .
Mo11 O1 Mo10 88.83(8) . .
N4 Ag1 N1 170.46(17) . .
N2 C1 N1 111.4(6) . .
N2 C1 H1A 124.3 . .
N1 C1 H1A 124.3 . .
C1 N1 C2 102.8(5) . .
C1 N1 Ag1 124.1(4) . .
C2 N1 Ag1 131.2(4) . .
O14 Mo2 O38 102.13(14) . .
O14 Mo2 O40 102.42(14) . .
O38 Mo2 O40 96.42(13) . .
O14 Mo2 O39 100.79(14) . .
O38 Mo2 O39 155.27(12) . .
O40 Mo2 O39 87.62(13) . .
O14 Mo2 O20 100.81(14) . .
O38 Mo2 O20 84.86(12) . .
O40 Mo2 O20 155.91(12) . .
O39 Mo2 O20 81.82(12) . .
O14 Mo2 O2 172.38(13) . .
O38 Mo2 O2 85.25(11) . .
O40 Mo2 O2 74.56(11) . .
O39 Mo2 O2 72.27(10) . .
O20 Mo2 O2 81.59(10) . .
P1 O2 Mo2 125.90(15) . .
P1 O2 Mo7 125.33(14) . .
Mo2 O2 Mo7 89.23(8) . .
P1 O2 Mo4 126.17(14) . .
Mo2 O2 Mo4 88.77(8) . .
Mo7 O2 Mo4 89.72(9) . .
N3 Ag2 N3 179.999(2) 2_666 .
N3 Ag2 O14 93.52(13) 2_666 2_666
N3 Ag2 O14 86.48(13) . 2_666
N3 Ag2 O14 86.48(13) 2_666 .
N3 Ag2 O14 93.52(13) . .
O14 Ag2 O14 179.998(1) 2_666 .
N3 C2 N1 114.0(5) . .
N3 C2 H2A 123.0 . .
N1 C2 H2A 123.0 . .
C1 N2 N3 108.2(5) . .
C1 N2 C3 128.5(5) . .
N3 N2 C3 122.3(5) . .
O11 Mo3 O35 102.89(14) . .
O11 Mo3 O26 102.61(14) . .
O35 Mo3 O26 97.09(13) . .
O11 Mo3 O38 100.36(14) . .
O35 Mo3 O38 86.67(12) . .
O26 Mo3 O38 155.23(12) . .
O11 Mo3 O32 98.53(14) . .
O35 Mo3 O32 156.99(12) . .
O26 Mo3 O32 86.24(13) . .
O38 Mo3 O32 81.28(12) . .
O11 Mo3 O1 170.39(13) . .
O35 Mo3 O1 86.64(11) . .
O26 Mo3 O1 74.60(11) . .
O38 Mo3 O1 81.22(10) . .
O32 Mo3 O1 72.25(10) . .
P1 O3 Mo9 126.25(14) . .
P1 O3 Mo6 125.55(15) . .
Mo9 O3 Mo6 89.49(9) . .
P1 O3 Mo12 126.15(15) . .
Mo9 O3 Mo12 88.58(9) . .
Mo6 O3 Mo12 88.86(8) . .
N8 Ag3 N8 179.999(2) . 2_557
N8 Ag3 O7 88.94(13) . 2_557
N8 Ag3 O7 91.06(13) 2_557 2_557
N8 Ag3 O7 91.06(13) . .
N8 Ag3 O7 88.94(13) 2_557 .
O7 Ag3 O7 180.00(16) 2_557 .
N2 C3 C4 114.7(6) . .
N2 C3 H3A 108.6 . .
C4 C3 H3A 108.6 . .
N2 C3 H3B 108.6 . .
C4 C3 H3B 108.6 . .
H3A C3 H3B 107.6 . .
C2 N3 N2 103.6(4) . .
C2 N3 Ag2 135.4(4) . .
N2 N3 Ag2 117.9(4) . .
O28 Mo4 O29 104.59(15) . .
O28 Mo4 O34 101.71(14) . .
O29 Mo4 O34 96.26(13) . .
O28 Mo4 O23 102.78(14) . .
O29 Mo4 O23 85.47(12) . .
O34 Mo4 O23 154.16(13) . .
O28 Mo4 O40 99.11(14) . .
O29 Mo4 O40 154.92(13) . .
O34 Mo4 O40 86.75(12) . .
O23 Mo4 O40 81.37(12) . .
O28 Mo4 O2 168.99(13) . .
O29 Mo4 O2 85.81(11) . .
O34 Mo4 O2 73.13(11) . .
O23 Mo4 O2 81.32(10) . .
O40 Mo4 O2 71.20(10) . .
P1 O4 Mo1 126.31(15) . .
P1 O4 Mo5 125.61(14) . .
Mo1 O4 Mo5 89.45(9) . .
P1 O4 Mo8 125.41(14) . .
Mo1 O4 Mo8 88.96(8) . .
Mo5 O4 Mo8 89.41(9) . .
N7 Ag4 N10 167.36(19) . .
C9 C4 C5 117.1(7) . .
C9 C4 C3 125.0(6) . .
C5 C4 C3 117.8(7) . .
C11 N4 C10 103.6(4) . .
C11 N4 Ag1 124.2(3) . .
C10 N4 Ag1 131.9(4) . .
O8 Mo5 O37 105.19(15) . .
O8 Mo5 O36 102.46(14) . .
O37 Mo5 O36 97.65(13) . .
O8 Mo5 O29 101.20(14) . .
O37 Mo5 O29 85.70(13) . .
O36 Mo5 O29 154.29(13) . .
O8 Mo5 O27 99.24(14) . .
O37 Mo5 O27 153.93(12) . .
O36 Mo5 O27 85.68(12) . .
O29 Mo5 O27 80.71(12) . .
O8 Mo5 O4 169.05(13) . .
O37 Mo5 O4 85.51(11) . .
O36 Mo5 O4 73.34(11) . .
O29 Mo5 O4 81.57(11) . .
O27 Mo5 O4 70.60(10) . .
C6 C5 C4 120.1(7) . .
C6 C5 H5A 119.9 . .
C4 C5 H5A 119.9 . .
C10 N5 N6 102.8(4) . .
O9 Mo6 O30 102.16(15) . .
O9 Mo6 O19 104.16(15) . .
O30 Mo6 O19 97.08(13) . .
O9 Mo6 O21 100.74(14) . .
O30 Mo6 O21 85.08(13) . .
O19 Mo6 O21 153.91(13) . .
O9 Mo6 O17 100.82(15) . .
O30 Mo6 O17 154.94(13) . .
O19 Mo6 O17 86.81(13) . .
O21 Mo6 O17 80.96(12) . .
O9 Mo6 O3 172.07(13) . .
O30 Mo6 O3 85.74(11) . .
O19 Mo6 O3 73.87(11) . .
O21 Mo6 O3 80.40(10) . .
O17 Mo6 O3 71.52(10) . .
C5 C6 C7 120.9(6) . .
C5 C6 H6A 119.6 . .
C7 C6 H6A 119.6 . .
C11 N6 N5 109.8(4) . .
C11 N6 C12 128.4(5) . .
N5 N6 C12 121.4(5) . .
O10 Mo7 O33 103.81(15) . .
O10 Mo7 O39 101.74(14) . .
O33 Mo7 O39 97.08(13) . .
O10 Mo7 O24 101.55(14) . .
O33 Mo7 O24 86.51(12) . .
O39 Mo7 O24 154.82(12) . .
O10 Mo7 O34 98.93(14) . .
O33 Mo7 O34 155.81(12) . .
O39 Mo7 O34 86.15(12) . .
O24 Mo7 O34 80.93(12) . .
O10 Mo7 O2 169.38(13) . .
O33 Mo7 O2 86.47(11) . .
O39 Mo7 O2 73.92(11) . .
O24 Mo7 O2 81.48(11) . .
O34 Mo7 O2 71.34(10) . .
Mo1 O7 Ag3 162.8(2) . .
C8 C7 C6 121.5(8) . .
C8 C7 H7A 119.2 . .
C6 C7 H7A 119.2 . .
C20 N7 C19 102.9(5) . .
C20 N7 Ag4 126.0(4) . .
C19 N7 Ag4 129.2(4) . .
O5 Mo8 O24 103.53(15) . .
O5 Mo8 O27 103.09(15) . .
O24 Mo8 O27 96.02(13) . .
O5 Mo8 O31 100.14(14) . .
O24 Mo8 O31 154.59(13) . .
O27 Mo8 O31 87.42(13) . .
O5 Mo8 O15 101.57(15) . .
O24 Mo8 O15 85.11(13) . .
O27 Mo8 O15 154.30(12) . .
O31 Mo8 O15 81.22(12) . .
O5 Mo8 O4 170.46(13) . .
O24 Mo8 O4 85.73(11) . .
O27 Mo8 O4 73.27(11) . .
O31 Mo8 O4 71.12(10) . .
O15 Mo8 O4 81.24(11) . .
C7 C8 C9 118.5(8) . .
C7 C8 H8A 120.8 . .
C9 C8 H8A 120.8 . .
C19 N8 N9 103.1(4) . .
C19 N8 Ag3 135.3(4) . .
N9 N8 Ag3 118.9(3) . .
O16 Mo9 O25 104.32(15) . .
O16 Mo9 O20 102.98(14) . .
O25 Mo9 O20 98.10(13) . .
O16 Mo9 O35 100.47(14) . .
O25 Mo9 O35 153.77(12) . .
O20 Mo9 O35 84.43(12) . .
O16 Mo9 O19 99.78(14) . .
O25 Mo9 O19 87.28(13) . .
O20 Mo9 O19 154.45(12) . .
O35 Mo9 O19 80.15(12) . .
O16 Mo9 O3 170.93(13) . .
O25 Mo9 O3 74.18(11) . .
O20 Mo9 O3 86.09(11) . .
O35 Mo9 O3 79.99(10) . .
O19 Mo9 O3 71.30(10) . .
C8 C9 C4 121.9(6) . .
C8 C9 H9A 119.1 . .
C4 C9 H9A 119.1 . .
C20 N9 N8 108.4(4) . .
C20 N9 C21 129.8(5) . .
N8 N9 C21 121.7(4) . .
O6 Mo10 O23 104.53(15) . .
O6 Mo10 O32 102.19(14) . .
O23 Mo10 O32 97.84(13) . .
O6 Mo10 O37 102.81(14) . .
O23 Mo10 O37 85.01(12) . .
O32 Mo10 O37 153.24(12) . .
O6 Mo10 O22 98.80(14) . .
O23 Mo10 O22 154.88(12) . .
O32 Mo10 O22 86.08(13) . .
O37 Mo10 O22 80.81(12) . .
O6 Mo10 O1 169.01(13) . .
O23 Mo10 O1 86.20(11) . .
O32 Mo10 O1 73.46(11) . .
O37 Mo10 O1 80.22(10) . .
O22 Mo10 O1 71.07(10) . .
N5 C10 N4 114.3(5) . .
N5 C10 H10A 122.8 . .
N4 C10 H10A 122.8 . .
C29 N10 C28 102.9(5) . .
C29 N10 Ag4 123.8(4) . .
C28 N10 Ag4 132.5(4) . .
O13 Mo11 O22 103.59(15) . .
O13 Mo11 O18 103.08(14) . .
O22 Mo11 O18 97.71(13) . .
O13 Mo11 O26 100.27(14) . .
O22 Mo11 O26 87.26(13) . .
O18 Mo11 O26 154.20(12) . .
O13 Mo11 O30 100.50(14) . .
O22 Mo11 O30 154.62(12) . .
O18 Mo11 O30 84.43(12) . .
O26 Mo11 O30 80.66(12) . .
O13 Mo11 O1 171.31(13) . .
O22 Mo11 O1 74.53(11) . .
O18 Mo11 O1 85.60(11) . .
O26 Mo11 O1 71.28(10) . .
O30 Mo11 O1 80.46(10) . .
N4 C11 N6 109.5(5) . .
N4 C11 H11A 125.2 . .
N6 C11 H11A 125.2 . .
C28 N11 N12 102.5(5) . .
O12 Mo12 O15 103.47(15) . .
O12 Mo12 O17 104.89(15) . .
O15 Mo12 O17 97.75(13) . .
O12 Mo12 O25 99.35(14) . .
O15 Mo12 O25 154.23(12) . .
O17 Mo12 O25 87.72(13) . .
O12 Mo12 O33 99.69(14) . .
O15 Mo12 O33 84.20(12) . .
O17 Mo12 O33 154.10(12) . .
O25 Mo12 O33 80.28(12) . .
O12 Mo12 O3 170.50(13) . .
O15 Mo12 O3 85.99(11) . .
O17 Mo12 O3 74.22(11) . .
O25 Mo12 O3 71.22(10) . .
O33 Mo12 O3 80.19(10) . .
N6 C12 C13 115.3(5) . .
N6 C12 H12A 108.4 . .
C13 C12 H12A 108.4 . .
N6 C12 H12B 108.4 . .
C13 C12 H12B 108.4 . .
H12A C12 H12B 107.5 . .
C29 N12 N11 110.2(5) . .
C29 N12 C30 129.1(5) . .
N11 N12 C30 120.7(5) . .
C18 C13 C14 118.8(6) . .
C18 C13 C12 120.1(6) . .
C14 C13 C12 120.9(6) . .
Mo2 O14 Ag2 136.91(18) . .
C13 C14 C15 119.9(8) . .
C13 C14 H14A 120.0 . .
C15 C14 H14A 120.0 . .
Mo12 O15 Mo8 152.94(16) . .
C16 C15 C14 119.3(9) . .
C16 C15 H15A 120.4 . .
C14 C15 H15A 120.4 . .
C17 C16 C15 120.1(8) . .
C17 C16 H16A 119.9 . .
C15 C16 H16A 119.9 . .
Mo12 O17 Mo6 125.33(15) . .
C16 C17 C18 120.2(9) . .
C16 C17 H17A 119.9 . .
C18 C17 H17A 119.9 . .
Mo11 O18 Mo1 151.96(16) . .
C13 C18 C17 121.5(8) . .
C13 C18 H18A 119.3 . .
C17 C18 H18A 119.3 . .
Mo6 O19 Mo9 125.26(16) . .
N8 C19 N7 114.6(5) . .
N8 C19 H19A 122.7 . .
N7 C19 H19A 122.7 . .
Mo9 O20 Mo2 152.45(16) . .
N7 C20 N9 111.1(5) . .
N7 C20 H20A 124.5 . .
N9 C20 H20A 124.5 . .
Mo1 O21 Mo6 152.25(17) . .
N9 C21 C22 110.9(4) . .
N9 C21 H21A 109.5 . .
C22 C21 H21A 109.5 . .
N9 C21 H21B 109.5 . .
C22 C21 H21B 109.5 . .
H21A C21 H21B 108.0 . .
Mo11 O22 Mo10 125.53(15) . .
C23 C22 C27 119.0(6) . .
C23 C22 C21 119.8(5) . .
C27 C22 C21 121.2(5) . .
Mo10 O23 Mo4 152.07(17) . .
C22 C23 C24 119.2(6) . .
C22 C23 H23A 120.4 . .
C24 C23 H23A 120.4 . .
Mo8 O24 Mo7 151.03(18) . .
C25 C24 C23 121.2(7) . .
C25 C24 H24A 119.4 . .
C23 C24 H24A 119.4 . .
Mo9 O25 Mo12 125.93(15) . .
C24 C25 C26 120.7(7) . .
C24 C25 H25A 119.7 . .
C26 C25 H25A 119.7 . .
Mo3 O26 Mo11 124.44(15) . .
C25 C26 C27 119.4(7) . .
C25 C26 H26A 120.3 . .
C27 C26 H26A 120.3 . .
Mo8 O27 Mo5 126.66(15) . .
C22 C27 C26 120.4(7) . .
C22 C27 H27A 119.8 . .
C26 C27 H27A 119.8 . .
N11 C28 N10 114.9(5) . .
N11 C28 H28A 122.6 . .
N10 C28 H28A 122.6 . .
Mo4 O29 Mo5 151.04(18) . .
N12 C29 N10 109.6(5) . .
N12 C29 H29A 125.2 . .
N10 C29 H29A 125.2 . .
Mo6 O30 Mo11 151.94(17) . .
N12 C30 C31 112.6(5) . .
N12 C30 H30A 109.1 . .
C31 C30 H30A 109.1 . .
N12 C30 H30B 109.1 . .
C31 C30 H30B 109.1 . .
H30A C30 H30B 107.8 . .
Mo1 O31 Mo8 125.12(14) . .
C32 C31 C36 118.3(5) . .
C32 C31 C30 121.9(5) . .
C36 C31 C30 119.8(5) . .
Mo10 O32 Mo3 124.88(14) . .
C31 C32 C33 121.0(5) . .
C31 C32 H32A 119.5 . .
C33 C32 H32A 119.5 . .
Mo7 O33 Mo12 151.23(16) . .
C34 C33 C32 120.0(6) . .
C34 C33 H33A 120.0 . .
C32 C33 H33A 120.0 . .
Mo4 O34 Mo7 125.76(15) . .
C35 C34 C33 120.5(6) . .
C35 C34 H34A 119.7 . .
C33 C34 H34A 119.7 . .
Mo3 O35 Mo9 150.99(17) . .
C34 C35 C36 120.2(5) . .
C34 C35 H35A 119.9 . .
C36 C35 H35A 119.9 . .
Mo5 O36 Mo1 124.71(14) . .
C31 C36 C35 120.0(6) . .
C31 C36 H36A 120.0 . .
C35 C36 H36A 120.0 . .
Mo5 O37 Mo10 152.23(16) . .
Mo2 O38 Mo3 151.42(16) . .
Mo7 O39 Mo2 124.55(14) . .
Mo2 O40 Mo4 125.40(15) . .

loop_
_geom_bond_atom_site_label_1
_geom_bond_atom_site_label_2
_geom_bond_distance
_geom_bond_site_symmetry_2
P1 O4 1.530(3) .
P1 O3 1.533(3) .
P1 O1 1.536(3) .
P1 O2 1.536(3) .
Mo1 O7 1.689(3) .
Mo1 O21 1.819(3) .
Mo1 O31 1.847(3) .
Mo1 O36 1.997(3) .
Mo1 O18 1.998(3) .
Mo1 O4 2.397(3) .
O1 Mo3 2.399(3) .
O1 Mo11 2.436(3) .
O1 Mo10 2.462(3) .
Ag1 N4 2.148(4) .
Ag1 N1 2.160(4) .
C1 N2 1.315(7) .
C1 N1 1.317(8) .
C1 H1A 0.9300 .
N1 C2 1.341(6) .
Mo2 O14 1.686(3) .
Mo2 O38 1.833(3) .
Mo2 O40 1.838(3) .
Mo2 O39 1.984(3) .
Mo2 O20 2.009(3) .
Mo2 O2 2.418(3) .
O2 Mo7 2.429(3) .
O2 Mo4 2.455(3) .
Ag2 N3 2.277(4) 2_666
Ag2 N3 2.277(4) .
Ag2 O14 2.527(3) 2_666
Ag2 O14 2.527(3) .
C2 N3 1.306(7) .
C2 H2A 0.9300 .
N2 N3 1.358(6) .
N2 C3 1.488(8) .
Mo3 O11 1.683(3) .
Mo3 O35 1.823(3) .
Mo3 O26 1.847(3) .
Mo3 O38 1.979(3) .
Mo3 O32 2.015(3) .
O3 Mo9 2.432(3) .
O3 Mo6 2.441(3) .
O3 Mo12 2.449(3) .
Ag3 N8 2.294(4) .
Ag3 N8 2.294(4) 2_557
Ag3 O7 2.415(3) 2_557
Ag3 O7 2.415(3) .
C3 C4 1.491(11) .
C3 H3A 0.9700 .
C3 H3B 0.9700 .
Mo4 O28 1.679(3) .
Mo4 O29 1.830(3) .
Mo4 O34 1.856(3) .
Mo4 O23 1.996(3) .
Mo4 O40 1.998(3) .
O4 Mo5 2.454(3) .
O4 Mo8 2.457(3) .
Ag4 N7 2.119(4) .
Ag4 N10 2.123(4) .
C4 C9 1.403(10) .
C4 C5 1.405(8) .
N4 C11 1.326(6) .
N4 C10 1.359(7) .
Mo5 O8 1.670(3) .
Mo5 O37 1.826(3) .
Mo5 O36 1.856(3) .
Mo5 O29 2.000(3) .
Mo5 O27 2.024(3) .
O5 Mo8 1.680(3) .
C5 C6 1.361(10) .
C5 H5A 0.9300 .
N5 C10 1.305(7) .
N5 N6 1.371(6) .
Mo6 O9 1.678(3) .
Mo6 O30 1.833(3) .
Mo6 O19 1.840(3) .
Mo6 O21 2.000(3) .
Mo6 O17 2.021(3) .
O6 Mo10 1.679(3) .
C6 C7 1.365(10) .
C6 H6A 0.9300 .
N6 C11 1.331(6) .
N6 C12 1.463(6) .
Mo7 O10 1.678(3) .
Mo7 O33 1.818(3) .
Mo7 O39 1.862(3) .
Mo7 O24 1.981(3) .
Mo7 O34 2.014(3) .
C7 C8 1.356(10) .
C7 H7A 0.9300 .
N7 C20 1.312(7) .
N7 C19 1.348(7) .
Mo8 O24 1.835(3) .
Mo8 O27 1.840(3) .
Mo8 O31 1.985(3) .
Mo8 O15 1.999(3) .
C8 C9 1.379(11) .
C8 H8A 0.9300 .
N8 C19 1.309(6) .
N8 N9 1.364(6) .
Mo9 O16 1.674(3) .
Mo9 O25 1.830(3) .
Mo9 O20 1.831(3) .
Mo9 O35 2.014(3) .
Mo9 O19 2.022(3) .
C9 H9A 0.9300 .
N9 C20 1.333(6) .
N9 C21 1.460(6) .
Mo10 O23 1.828(3) .
Mo10 O32 1.841(3) .
Mo10 O37 1.998(3) .
Mo10 O22 2.020(3) .
C10 H10A 0.9300 .
N10 C29 1.327(7) .
N10 C28 1.333(7) .
Mo11 O13 1.678(3) .
Mo11 O22 1.834(3) .
Mo11 O18 1.839(3) .
Mo11 O26 2.004(3) .
Mo11 O30 2.018(3) .
C11 H11A 0.9300 .
N11 C28 1.305(7) .
N11 N12 1.343(6) .
Mo12 O12 1.688(3) .
Mo12 O15 1.829(3) .
Mo12 O17 1.832(3) .
Mo12 O25 1.996(3) .
Mo12 O33 2.024(3) .
C12 C13 1.500(8) .
C12 H12A 0.9700 .
C12 H12B 0.9700 .
N12 C29 1.316(7) .
N12 C30 1.481(7) .
C13 C18 1.346(8) .
C13 C14 1.360(9) .
C14 C15 1.385(12) .
C14 H14A 0.9300 .
C15 C16 1.382(16) .
C15 H15A 0.9300 .
C16 C17 1.312(13) .
C16 H16A 0.9300 .
C17 C18 1.375(10) .
C17 H17A 0.9300 .
C18 H18A 0.9300 .
C19 H19A 0.9300 .
C20 H20A 0.9300 .
C21 C22 1.504(7) .
C21 H21A 0.9700 .
C21 H21B 0.9700 .
C22 C23 1.382(8) .
C22 C27 1.389(8) .
C23 C24 1.393(9) .
C23 H23A 0.9300 .
C24 C25 1.348(10) .
C24 H24A 0.9300 .
C25 C26 1.364(10) .
C25 H25A 0.9300 .
C26 C27 1.394(9) .
C26 H26A 0.9300 .
C27 H27A 0.9300 .
C28 H28A 0.9300 .
C29 H29A 0.9300 .
C30 C31 1.506(7) .
C30 H30A 0.9700 .
C30 H30B 0.9700 .
C31 C32 1.375(8) .
C31 C36 1.381(7) .
C32 C33 1.382(9) .
C32 H32A 0.9300 .
C33 C34 1.360(9) .
C33 H33A 0.9300 .
C34 C35 1.345(9) .
C34 H34A 0.9300 .
C35 C36 1.405(8) .
C35 H35A 0.9300 .
C36 H36A 0.9300 .
